data_4115524
loop_
_publ_author_name
'Ram Thaimattam'
'Feng Xue'
'Jagarlapudi A. R. P. Sarma'
'Thomas C. W. Mak'
'Gautam R. Desiraju'

_publ_section_title
;
 Inclusion Compounds of Tetrakis(4-nitrophenyl)methane: C-H...O Networks,
 Pseudopolymorphism, and Structural Transformations
;
_journal_name_full 'Journal of the American Chemical Society'
_journal_page_first 4432
_journal_page_last 4445
_journal_paper_doi 10.1021/ja0031826
_journal_volume 123
_journal_year 2001
_chemical_formula_sum 'C29 H19.33 N4.67 O9.33'
_chemical_formula_weight 582.49
_chemical_name_systematic
; 
 ? 
;
_space_group_IT_number 86
_symmetry_cell_setting tetragonal
_symmetry_space_group_name_Hall '-P 4bc'
_symmetry_space_group_name_H-M 'P 42/n :2'
_atom_sites_solution_hydrogens geom
_atom_sites_solution_primary direct
_atom_sites_solution_secondary difmap
_audit_creation_method SHELXL-97
_cell_angle_alpha 90.00
_cell_angle_beta 90.00
_cell_angle_gamma 90.00
_cell_formula_units_Z 6
_cell_length_a 13.0550(18)
_cell_length_b 13.0550(18)
_cell_length_c 22.754(5)
_cell_measurement_reflns_used 25
_cell_measurement_temperature 293(2)
_cell_measurement_theta_max 11
_cell_measurement_theta_min 9
_cell_volume 3878.0(11)
_computing_cell_refinement 'CAD4 Data Collection Software'
_computing_data_collection 'CAD4 Data Collection Software'
_computing_data_reduction 'XTAL 3.5'
_computing_molecular_graphics 'Siemens SHELXTL'
_computing_publication_material 'Siemens SHELXTL'
_computing_structure_refinement 'SHELXL-97 (Sheldrick, 1997)'
_computing_structure_solution 'SHELXS-97 (Sheldrick, 1990)'
_diffrn_ambient_temperature 293(2)
_diffrn_measured_fraction_theta_full 0.999
_diffrn_measured_fraction_theta_max 0.999
_diffrn_measurement_device_type 'Nonius CAD4 diffractometer'
_diffrn_measurement_method '\w scan'
_diffrn_radiation_monochromator graphite
_diffrn_radiation_source 'fine-focus sealed tube'
_diffrn_radiation_type MoK\a
_diffrn_radiation_wavelength 0.71073
_diffrn_reflns_av_R_equivalents 0.0533
_diffrn_reflns_av_sigmaI/netI 0.0721
_diffrn_reflns_limit_h_max 15
_diffrn_reflns_limit_h_min 0
_diffrn_reflns_limit_k_max 15
_diffrn_reflns_limit_k_min 0
_diffrn_reflns_limit_l_max 27
_diffrn_reflns_limit_l_min 0
_diffrn_reflns_number 3720
_diffrn_reflns_theta_full 24.98
_diffrn_reflns_theta_max 24.98
_diffrn_reflns_theta_min 1.79
_diffrn_standards_decay_% <2%
_diffrn_standards_interval_count 100
_diffrn_standards_number 3
_exptl_absorpt_coefficient_mu 0.115
_exptl_absorpt_correction_type none
_exptl_crystal_colour yellow
_exptl_crystal_density_diffrn 1.496
_exptl_crystal_description needle
_exptl_crystal_F_000 1804
_exptl_crystal_size_max 0.68
_exptl_crystal_size_mid 0.40
_exptl_crystal_size_min 0.32
_refine_diff_density_max 0.193
_refine_diff_density_min -0.234
_refine_diff_density_rms 0.054
_refine_ls_extinction_method none
_refine_ls_goodness_of_fit_ref 1.047
_refine_ls_hydrogen_treatment mixed
_refine_ls_matrix_type full
_refine_ls_number_parameters 293
_refine_ls_number_reflns 3404
_refine_ls_number_restraints 0
_refine_ls_restrained_S_all 1.047
_refine_ls_R_factor_all 0.1339
_refine_ls_R_factor_gt 0.0565
_refine_ls_shift/su_max 0.000
_refine_ls_shift/su_mean 0.000
_refine_ls_structure_factor_coef Fsqd
_refine_ls_weighting_details 'calc w=1/[\s^2^(Fo^2^)+(0.0538P)^2^+0.0000P] where P=(Fo^2^+2Fc^2^)/3'
_refine_ls_weighting_scheme calc
_refine_ls_wR_factor_gt 0.1046
_refine_ls_wR_factor_ref 0.1451
_reflns_number_gt 1653
_reflns_number_total 3404
_reflns_threshold_expression >2sigma(I)
_cod_data_source_file ja0031826_03.cif
_cod_data_source_block 3
_cod_original_cell_volume 3878.1(11)
_cod_original_sg_symbol_H-M 'P 42/n'
_cod_database_code 4115524

loop_
_symmetry_equiv_pos_as_xyz
'x, y, z'
'-x+1/2, -y+1/2, z'
'-y, x+1/2, z+1/2'
'y+1/2, -x, z+1/2'
'-x, -y, -z'
'x-1/2, y-1/2, -z'
'y, -x-1/2, -z-1/2'
'-y-1/2, x, -z-1/2'

loop_
_atom_site_label
_atom_site_type_symbol
_atom_site_fract_x
_atom_site_fract_y
_atom_site_fract_z
_atom_site_U_iso_or_equiv
_atom_site_adp_type
_atom_site_occupancy
_atom_site_symmetry_multiplicity
_atom_site_calc_flag
_atom_site_refinement_flags
C1 C 0.7500 0.7500 0.2500 0.0362(17) Uani 1 4 d S
C2 C 0.7042(2) 0.6685(3) 0.20823(15) 0.0363(8) Uani 1 1 d .
C3 C 0.6295(3) 0.7002(3) 0.16799(16) 0.0445(9) Uani 1 1 d .
H3A H 0.6079 0.7681 0.1681 0.053 Uiso 1 1 calc R
C4 C 0.5876(3) 0.6328(3) 0.12832(16) 0.0468(10) Uani 1 1 d .
H4A H 0.5376 0.6540 0.1019 0.056 Uiso 1 1 calc R
C5 C 0.6217(3) 0.5328(3) 0.12866(16) 0.0437(9) Uani 1 1 d .
C6 C 0.6967(3) 0.5002(3) 0.16574(16) 0.0458(9) Uani 1 1 d .
H6A H 0.7201 0.4330 0.1641 0.055 Uiso 1 1 calc R
C7 C 0.7377(3) 0.5685(3) 0.20590(16) 0.0419(9) Uani 1 1 d .
H7A H 0.7885 0.5467 0.2316 0.050 Uiso 1 1 calc R
C8 C 0.2500 0.2500 0.0819(2) 0.0313(11) Uani 1 2 d S
C9 C 0.1938(2) 0.3223(2) 0.03887(14) 0.0322(8) Uani 1 1 d .
C10 C 0.2379(3) 0.4137(3) 0.02047(14) 0.0384(9) Uani 1 1 d .
H10A H 0.3007 0.4338 0.0361 0.046 Uiso 1 1 calc R
C11 C 0.1901(3) 0.4754(3) -0.02061(15) 0.0398(9) Uani 1 1 d .
H11A H 0.2200 0.5365 -0.0327 0.048 Uiso 1 1 calc R
C12 C 0.0983(3) 0.4448(3) -0.04302(15) 0.0366(8) Uani 1 1 d .
C13 C 0.0527(3) 0.3546(3) -0.02718(14) 0.0392(9) Uani 1 1 d .
H13A H -0.0095 0.3350 -0.0436 0.047 Uiso 1 1 calc R
C14 C 0.1011(2) 0.2934(3) 0.01355(14) 0.0360(8) Uani 1 1 d .
H14A H 0.0712 0.2315 0.0244 0.043 Uiso 1 1 calc R
C15 C 0.3226(2) 0.3051(2) 0.12412(15) 0.0329(8) Uani 1 1 d .
C16 C 0.4131(2) 0.2582(2) 0.14333(14) 0.0350(8) Uani 1 1 d .
H16A H 0.4332 0.1963 0.1266 0.042 Uiso 1 1 calc R
C17 C 0.4730(3) 0.3016(2) 0.18627(15) 0.0381(8) Uani 1 1 d .
H17A H 0.5331 0.2698 0.1985 0.046 Uiso 1 1 calc R
C18 C 0.4427(3) 0.3923(2) 0.21067(14) 0.0352(8) Uani 1 1 d .
C19 C 0.3532(3) 0.4409(2) 0.19411(15) 0.0370(9) Uani 1 1 d .
H19A H 0.3335 0.5022 0.2116 0.044 Uiso 1 1 calc R
C20 C 0.2944(3) 0.3967(2) 0.15123(15) 0.0371(9) Uani 1 1 d .
H20A H 0.2339 0.4287 0.1399 0.045 Uiso 1 1 calc R
O1 O 0.4932(3) 0.4850(3) 0.06370(13) 0.0810(10) Uani 1 1 d .
O2 O 0.6180(2) 0.3791(2) 0.07785(14) 0.0763(10) Uani 1 1 d .
O3 O 0.0910(2) 0.5903(2) -0.10127(13) 0.0675(9) Uani 1 1 d .
O4 O -0.0411(2) 0.4907(2) -0.10018(12) 0.0634(8) Uani 1 1 d .
O5 O 0.5751(2) 0.3882(2) 0.27825(12) 0.0668(9) Uani 1 1 d .
O6 O 0.4896(2) 0.5282(2) 0.26975(12) 0.0669(9) Uani 1 1 d .
N1 N 0.5751(3) 0.4603(3) 0.08671(15) 0.0569(9) Uani 1 1 d .
N2 N 0.0459(3) 0.5136(3) -0.08488(14) 0.0476(8) Uani 1 1 d .
N3 N 0.5073(3) 0.4397(3) 0.25637(13) 0.0460(8) Uani 1 1 d .
C21 C 0.2500 0.7500 0.0323(3) 0.0595(16) Uani 1 2 d S
H21A H 0.2500 0.7500 -0.0086 0.071 Uiso 1 2 calc SR
C22 C 0.3172(3) 0.6884(3) 0.0621(2) 0.0612(12) Uani 1 1 d .
H22A H 0.3625 0.6466 0.0416 0.073 Uiso 1 1 calc R
C23 C 0.3173(3) 0.6886(3) 0.1227(2) 0.0536(11) Uani 1 1 d .
H23A H 0.3629 0.6473 0.1434 0.064 Uiso 1 1 calc R
C24 C 0.2500 0.7500 0.1521(2) 0.0415(13) Uani 1 2 d S
O7 O 0.3141(2) 0.6972(2) 0.24170(14) 0.0707(9) Uani 1 1 d .
N4 N 0.2500 0.7500 0.2165(2) 0.0521(12) Uani 1 2 d S

loop_
_atom_site_aniso_label
_atom_site_aniso_U_11
_atom_site_aniso_U_22
_atom_site_aniso_U_33
_atom_site_aniso_U_23
_atom_site_aniso_U_13
_atom_site_aniso_U_12
C1 0.036(2) 0.036(2) 0.037(4) 0.000 0.000 0.000
C2 0.0340(19) 0.039(2) 0.036(2) -0.0004(17) 0.0036(17) -0.0008(16)
C3 0.044(2) 0.043(2) 0.047(2) 0.0053(19) -0.0051(19) 0.0009(18)
C4 0.042(2) 0.060(3) 0.038(2) 0.003(2) -0.0058(19) -0.0072(19)
C5 0.044(2) 0.055(2) 0.032(2) -0.0103(19) 0.0067(19) -0.0124(19)
C6 0.042(2) 0.043(2) 0.052(2) -0.009(2) 0.007(2) -0.0007(18)
C7 0.036(2) 0.044(2) 0.046(2) -0.0063(19) -0.0018(18) -0.0010(17)
C8 0.034(3) 0.028(2) 0.033(3) 0.000 0.000 0.004(2)
C9 0.0338(19) 0.0292(18) 0.034(2) -0.0029(16) 0.0063(16) 0.0043(15)
C10 0.0346(19) 0.043(2) 0.038(2) 0.0015(18) -0.0003(17) -0.0007(17)
C11 0.045(2) 0.035(2) 0.040(2) 0.0076(17) 0.0067(18) 0.0016(17)
C12 0.037(2) 0.043(2) 0.029(2) -0.0002(17) 0.0021(17) 0.0115(18)
C13 0.040(2) 0.045(2) 0.032(2) -0.0042(18) -0.0077(17) 0.0025(18)
C14 0.037(2) 0.0339(19) 0.037(2) 0.0024(16) -0.0005(17) -0.0040(16)
C15 0.0366(19) 0.0287(18) 0.0334(19) -0.0018(16) 0.0039(16) 0.0004(15)
C16 0.039(2) 0.0287(18) 0.038(2) -0.0001(17) 0.0033(17) 0.0057(16)
C17 0.0371(19) 0.038(2) 0.040(2) 0.0020(18) -0.0007(17) 0.0016(16)
C18 0.043(2) 0.0374(19) 0.0249(19) -0.0013(16) 0.0034(17) -0.0057(17)
C19 0.046(2) 0.0306(18) 0.034(2) -0.0035(16) 0.0049(18) 0.0026(16)
C20 0.0359(19) 0.0348(19) 0.041(2) 0.0021(17) 0.0011(17) 0.0049(16)
O1 0.086(2) 0.094(2) 0.062(2) -0.0068(19) -0.0264(19) -0.0234(19)
O2 0.080(2) 0.071(2) 0.078(2) -0.0345(19) 0.0186(18) -0.0207(18)
O3 0.071(2) 0.0580(19) 0.074(2) 0.0311(17) 0.0053(17) 0.0106(16)
O4 0.0550(18) 0.082(2) 0.0527(19) 0.0085(16) -0.0143(15) 0.0149(16)
O5 0.0605(18) 0.080(2) 0.060(2) -0.0158(17) -0.0220(16) 0.0133(16)
O6 0.095(2) 0.0466(17) 0.060(2) -0.0132(15) -0.0147(17) -0.0042(16)
N1 0.059(2) 0.070(3) 0.041(2) -0.003(2) 0.0132(19) -0.024(2)
N2 0.051(2) 0.055(2) 0.0361(19) 0.0011(17) -0.0007(17) 0.0192(18)
N3 0.054(2) 0.047(2) 0.0366(19) -0.0017(16) 0.0049(16) -0.0067(17)
C21 0.079(4) 0.048(4) 0.052(4) 0.000 0.000 -0.008(3)
C22 0.066(3) 0.048(2) 0.069(3) -0.004(2) 0.016(3) 0.005(2)
C23 0.049(2) 0.046(2) 0.066(3) 0.006(2) 0.008(2) 0.0050(19)
C24 0.040(3) 0.036(3) 0.048(4) 0.000 0.000 -0.006(2)
O7 0.078(2) 0.064(2) 0.070(2) 0.0046(17) -0.0140(18) 0.0044(17)
N4 0.060(3) 0.038(3) 0.059(3) 0.000 0.000 -0.007(2)

loop_
_atom_type_symbol
_atom_type_description
_atom_type_scat_dispersion_real
_atom_type_scat_dispersion_imag
_atom_type_scat_source
C C 0.0033 0.0016 'International Tables Vol C Tables 4.2.6.8 and 6.1.1.4'
H H 0.0000 0.0000 'International Tables Vol C Tables 4.2.6.8 and 6.1.1.4'
N N 0.0061 0.0033 'International Tables Vol C Tables 4.2.6.8 and 6.1.1.4'
O O 0.0106 0.0060 'International Tables Vol C Tables 4.2.6.8 and 6.1.1.4'

loop_
_geom_angle_atom_site_label_1
_geom_angle_atom_site_label_2
_geom_angle_atom_site_label_3
_geom_angle
_geom_angle_site_symmetry_1
_geom_angle_site_symmetry_3
C2 C1 C2 112.19(13) . 8_756
C2 C1 C2 104.2(3) . 2_665
C2 C1 C2 112.19(13) 8_756 2_665
C2 C1 C2 112.19(13) . 7_576
C2 C1 C2 104.2(3) 8_756 7_576
C2 C1 C2 112.19(13) 2_665 7_576
C7 C2 C3 118.4(3) . .
C7 C2 C1 123.6(3) . .
C3 C2 C1 117.9(3) . .
C4 C3 C2 121.2(3) . .
C3 C4 C5 118.3(3) . .
C6 C5 C4 122.1(3) . .
C6 C5 N1 119.8(4) . .
C4 C5 N1 118.1(4) . .
C5 C6 C7 119.1(3) . .
C2 C7 C6 120.9(3) . .
C15 C8 C15 102.2(4) 2 .
C15 C8 C9 113.02(18) 2 .
C15 C8 C9 113.89(18) . .
C15 C8 C9 113.89(18) 2 2
C15 C8 C9 113.03(18) . 2
C9 C8 C9 101.4(4) . 2
C10 C9 C14 118.0(3) . .
C10 C9 C8 121.2(3) . .
C14 C9 C8 120.6(3) . .
C11 C10 C9 121.1(3) . .
C12 C11 C10 118.6(3) . .
C11 C12 C13 122.5(3) . .
C11 C12 N2 118.0(3) . .
C13 C12 N2 119.5(3) . .
C12 C13 C14 118.5(3) . .
C13 C14 C9 121.3(3) . .
C20 C15 C16 117.3(3) . .
C20 C15 C8 121.2(3) . .
C16 C15 C8 120.9(3) . .
C17 C16 C15 121.4(3) . .
C18 C17 C16 118.8(3) . .
C17 C18 C19 122.1(3) . .
C17 C18 N3 119.0(3) . .
C19 C18 N3 118.9(3) . .
C20 C19 C18 118.4(3) . .
C19 C20 C15 121.9(3) . .
O2 N1 O1 123.8(4) . .
O2 N1 C5 118.5(4) . .
O1 N1 C5 117.7(4) . .
O3 N2 O4 124.1(3) . .
O3 N2 C12 118.3(3) . .
O4 N2 C12 117.6(3) . .
O6 N3 O5 124.0(3) . .
O6 N3 C18 117.8(3) . .
O5 N3 C18 118.2(3) . .
C22 C21 C22 120.7(6) 2_565 .
C21 C22 C23 119.6(4) . .
C24 C23 C22 119.3(4) . .
C23 C24 C23 121.4(6) . 2_565
C23 C24 N4 119.3(3) . .
C23 C24 N4 119.3(3) 2_565 .
O7 N4 O7 124.2(5) 2_565 .
O7 N4 C24 117.9(3) 2_565 .
O7 N4 C24 117.9(3) . .

loop_
_geom_bond_atom_site_label_1
_geom_bond_atom_site_label_2
_geom_bond_distance
_geom_bond_site_symmetry_2
C1 C2 1.547(3) .
C1 C2 1.547(3) 8_756
C1 C2 1.547(3) 2_665
C1 C2 1.547(3) 7_576
C2 C7 1.377(4) .
C2 C3 1.400(5) .
C3 C4 1.374(5) .
C4 C5 1.379(5) .
C5 C6 1.361(5) .
C5 N1 1.475(5) .
C6 C7 1.385(5) .
C8 C15 1.529(4) 2
C8 C15 1.529(4) .
C8 C9 1.546(4) .
C8 C9 1.546(4) 2
C9 C10 1.390(4) .
C9 C14 1.393(4) .
C10 C11 1.382(4) .
C11 C12 1.362(5) .
C12 C13 1.368(5) .
C12 N2 1.477(4) .
C13 C14 1.377(4) .
C15 C20 1.396(4) .
C15 C16 1.401(4) .
C16 C17 1.374(4) .
C17 C18 1.366(4) .
C18 C19 1.382(4) .
C18 N3 1.475(4) .
C19 C20 1.370(4) .
O1 N1 1.233(4) .
O2 N1 1.216(4) .
O3 N2 1.220(4) .
O4 N2 1.225(4) .
O5 N3 1.219(4) .
O6 N3 1.216(4) .
C21 C22 1.370(5) 2_565
C21 C22 1.370(5) .
C22 C23 1.379(6) .
C23 C24 1.364(5) .
C24 C23 1.364(5) 2_565
C24 N4 1.467(7) .
O7 N4 1.226(3) .
N4 O7 1.226(3) 2_565
